data_4002544
loop_
_publ_author_name
'Claridge, J.B.'
'Fowkes, A.J.'
'Rosseinsky, M.J.'
'Watts, I.D.'

_publ_section_title
;
 Cation-site and anion charge ordering in body-centered
 cubic-packedfullerides with complex counterions
;
_journal_name_full 'Chemistry of Materials (1,1989-)'
_journal_page_first 1497
_journal_page_last 1504
_journal_volume 15
_journal_year 2003
_chemical_formula_sum 'C60 H17.16 N5.72 Na2'
_chemical_name_systematic '(N H3)5.72 Na2 C60'
_space_group_IT_number 147
_symmetry_space_group_name_Hall '-P 3'
_symmetry_space_group_name_H-M 'P -3'
_cell_angle_alpha 90
_cell_angle_beta 90
_cell_angle_gamma 120
_cell_formula_units_Z 3
_cell_length_a 17.227
_cell_length_b 17.227
_cell_length_c 10.5
_cell_volume 2698.604
_citation_journal_id_ASTM CMATEX
_cod_data_source_file Claridge_CMATEX_2003_303.cif
_cod_data_source_block C60H17.16N5.72Na2
_cod_database_code 4002544

loop_
_symmetry_equiv_pos_as_xyz
x,y,z
-y,x-y,z
-x+y,-x,z
-x,-y,-z
y,-x+y,-z
x-y,x,-z

loop_
_atom_site_label
_atom_site_type_symbol
_atom_site_fract_x
_atom_site_fract_y
_atom_site_fract_z
_atom_site_occupancy
_atom_site_U_iso_or_equiv
C1 C 0.17396 0.1038 0.23243 1 0.0
C13 C 0.2743 0.49561 0.4634 1 0.0
C28 C 0.1159 0.6376 0.638 1 0.0
C22 C 0.3565 0.8625 0.5377 1 0.0
N4 N-3 0.287 0.031 0.511 0.549 0.0
C24 C 0.2755 0.7045 0.0049 1 0.0
C9 C 0.1223 0.23948 0.024237 1 0.0
C21 C 0.1607 0.6898 0.8478 1 0.0
C4 C 0.1913 0.1789 0.154979 1 0.0
C15 C 0.2762 0.7055 0.3794 1 0.0
C29 C 0.2368 0.7449 0.9252 1 0.0
C11 C 0.54143 0.7399 0.5398 1 0.0
N2 N-3 0.3238 0.3923 0.1597 0.908 0.0
C19 C 0.3087 0.8288 0.8754 1 0.0
C6 C 0.0342 0.09512 0.313376 1 0.0
C23 C 0.3912 0.6288 0.3806 1 0.0
C12 C 0.12527 0.5934 0.8457 1 0.0
C18 C 0.4398 0.5342 0.717 1 0.0
C25 C 0.1563 0.7166 0.7176 1 0.0
C5 C 0.1906 0.0347 0.182635 1 0.0
C14 C 0.16232 0.5546 0.9221 1 0.0
C2 C 0.2217 0.0408 0.054811 1 0.0
C17 C 0.2269 0.7991 0.6685 1 0.0
C30 C 0.4116 0.84131 0.4603 1 0.0
C3 C 0.09501 0.0618 0.312069 1 0.0
Na1 Na 0.2044 0.356 0.2824 1 0.0
N1 N-3 0.0519 0.4151 0.2101 0.951 0.0
C16 C 0.3904 0.6279 0.0062 1 0.0
C26 C 0.5104 0.6167 0.6679 1 0.0
C7 C 0.1265 0.2097 0.152967 1 0.0
C20 C 0.1465 0.6421 0.5102 1 0.0
C27 C 0.5508 0.6957 0.7475 1 0.0
C10 C 0.2229 0.1848 0.024841 1 0.0
N3 N-3 0.194 -0.081 0.51 0.451 0.0
C8 C 0.0508 0.1693 0.2294 1 0.0
